data_4349042
loop_
_publ_author_name
'Biewer, Christian'
'Hamacher, Claudia'
'Kaiser, Andre'
'Vogt, Nicolas'
'Sandleben, Aaron'
'Chin, Mason T.'
'Yu, Siqi'
'Vicic, David A.'
'Klein, Axel'

_publ_section_title
;
 Unsymmetrical N-Aryl-1-(pyridin-2-yl)methanimine Ligands in
 Organonickel(II) Complexes: More Than a Blend of 2,2'-Bipyridine and
 N,N-Diaryl-\a-diimines?
;
_journal_issue 24
_journal_name_full 'Inorganic chemistry'
_journal_page_first 12716
_journal_page_last 12727
_journal_paper_doi 10.1021/acs.inorgchem.6b01874
_journal_volume 55
_journal_year 2016
_chemical_formula_moiety 'C21 H20 Br N3 Ni O2'
_chemical_formula_sum 'C21 H20 Br N3 Ni O2'
_chemical_formula_weight 485.02
_chemical_name_common '[(NO2-PyMa)Ni(Mes)Br]'
_chemical_name_systematic '[(NO2-PyMa)Ni(Mes)Br]'
_space_group_crystal_system monoclinic
_space_group_IT_number 14
_space_group_name_Hall '-P 2yn'
_space_group_name_H-M_alt 'P 1 21/n 1'
_atom_sites_solution_hydrogens geom
_audit_creation_method SHELXL-2014/7
_cell_angle_alpha 90
_cell_angle_beta 97.731(19)
_cell_angle_gamma 90
_cell_formula_units_Z 4
_cell_length_a 8.5020(19)
_cell_length_b 15.4514(19)
_cell_length_c 15.738(4)
_cell_measurement_reflns_used 19292
_cell_measurement_temperature 293(2)
_cell_measurement_theta_max 27.288
_cell_measurement_theta_min 1.855
_cell_volume 2048.7(7)
_computing_cell_refinement 'X-AREA (STOE & Cie 2001)'
_computing_data_collection 'X-AREA (STOE & Cie 2001)'
_computing_data_reduction 'X-RED (STOE & Cie 2001)'
_computing_molecular_graphics 'DIAMOND (Brandenburg, 2006)'
_computing_publication_material 'WinGX publication routines (Farrugia, 2012)'
_computing_structure_refinement 'SHELXL-2014/7 (Sheldrick, 2014)'
_computing_structure_solution 'SIR-2011 (Burla et al., 2012)'
_diffrn_ambient_temperature 293(2)
_diffrn_measured_fraction_theta_full 1.000
_diffrn_measured_fraction_theta_max 0.989
_diffrn_measurement_device_type 'STOE IPDS II'
_diffrn_measurement_method '\w and \f scans'
_diffrn_radiation_type MoK\a
_diffrn_radiation_wavelength 0.71073
_diffrn_reflns_av_R_equivalents 0.1334
_diffrn_reflns_av_unetI/netI 0.1612
_diffrn_reflns_Laue_measured_fraction_full 1.000
_diffrn_reflns_Laue_measured_fraction_max 0.989
_diffrn_reflns_limit_h_max 10
_diffrn_reflns_limit_h_min -10
_diffrn_reflns_limit_k_max 19
_diffrn_reflns_limit_k_min -19
_diffrn_reflns_limit_l_max 20
_diffrn_reflns_limit_l_min -20
_diffrn_reflns_number 19292
_diffrn_reflns_point_group_measured_fraction_full 1.000
_diffrn_reflns_point_group_measured_fraction_max 0.989
_diffrn_reflns_theta_full 25.242
_diffrn_reflns_theta_max 27.288
_diffrn_reflns_theta_min 1.855
_diffrn_source 'fine-focus sealed tube'
_exptl_absorpt_coefficient_mu 2.919
_exptl_absorpt_correction_T_max 0.7523
_exptl_absorpt_correction_T_min 0.5426
_exptl_absorpt_correction_type numerical
_exptl_absorpt_process_details
;
The absorption correction (X-RED; Stoe & Cie, 2001) 
was performed after optimizing the crystal shape 
using X-SHAPE (Stoe & Cie, 1999).
;
_exptl_crystal_colour violet
_exptl_crystal_density_diffrn 1.573
_exptl_crystal_density_method 'not measured'
_exptl_crystal_description Pad
_exptl_crystal_F_000 984
_exptl_crystal_size_max 0.1
_exptl_crystal_size_mid 0.1
_exptl_crystal_size_min 0.1
_refine_diff_density_max 0.358
_refine_diff_density_min -0.291
_refine_diff_density_rms 0.067
_refine_ls_extinction_method none
_refine_ls_goodness_of_fit_ref 0.766
_refine_ls_hydrogen_treatment constr
_refine_ls_matrix_type full
_refine_ls_number_parameters 253
_refine_ls_number_reflns 4558
_refine_ls_number_restraints 0
_refine_ls_restrained_S_all 0.766
_refine_ls_R_factor_all 0.1714
_refine_ls_R_factor_gt 0.0454
_refine_ls_shift/su_max 0.001
_refine_ls_shift/su_mean 0.000
_refine_ls_structure_factor_coef Fsqd
_refine_ls_weighting_details 'w=1/[\s^2^(Fo^2^)+(0.0191P)^2^] where P=(Fo^2^+2Fc^2^)/3'
_refine_ls_weighting_scheme calc
_refine_ls_wR_factor_gt 0.0606
_refine_ls_wR_factor_ref 0.0822
_reflns_Friedel_coverage 0.000
_reflns_number_gt 1652
_reflns_number_total 4558
_reflns_threshold_expression 'I > 2\s(I)'
_cod_data_source_file ic6b01874_si_003.cif
_cod_data_source_block shelx
_cod_original_sg_symbol_H-M 'P 21/n'
_cod_database_code 4349042
_shelx_shelxl_version_number 2014/7
_shelx_space_group_comment
;
The symmetry employed for this shelxl refinement is uniquely defined
by the following loop, which should always be used as a source of
symmetry information in preference to the above space-group names.
They are only intended as comments.
;

loop_
_space_group_symop_operation_xyz
'x, y, z'
'-x+1/2, y+1/2, -z+1/2'
'-x, -y, -z'
'x-1/2, -y-1/2, z-1/2'

loop_
_atom_site_label
_atom_site_type_symbol
_atom_site_fract_x
_atom_site_fract_y
_atom_site_fract_z
_atom_site_U_iso_or_equiv
_atom_site_adp_type
_atom_site_occupancy
_atom_site_site_symmetry_order
_atom_site_calc_flag
_atom_site_refinement_flags_posn
_atom_site_refinement_flags_adp
Br1 Br 1.26681(8) 0.55650(4) 0.34697(5) 0.0718(2) Uani 1 1 d . .
Ni1 Ni 1.15256(8) 0.42427(5) 0.31167(5) 0.0495(2) Uani 1 1 d . .
O1 O 0.4903(6) 0.2207(3) -0.0042(4) 0.1050(19) Uani 1 1 d . .
O2 O 0.3706(6) 0.2807(4) 0.0924(4) 0.119(2) Uani 1 1 d . .
N1 N 1.3348(5) 0.3543(3) 0.3655(3) 0.0501(13) Uani 1 1 d . .
N2 N 1.0751(5) 0.3135(3) 0.2729(3) 0.0482(12) Uani 1 1 d . .
N3 N 0.4900(8) 0.2549(4) 0.0648(5) 0.0815(19) Uani 1 1 d . .
C1 C 1.1761(6) 0.2502(4) 0.2870(4) 0.0523(16) Uani 1 1 d . .
H1 H 1.1543 0.1953 0.2641 0.063 Uiso 1 1 calc R U
C2 C 1.3250(6) 0.2699(4) 0.3405(4) 0.0511(15) Uani 1 1 d . .
C3 C 1.4406(7) 0.2079(4) 0.3644(4) 0.0619(18) Uani 1 1 d . .
H3 H 1.4303 0.1512 0.3446 0.074 Uiso 1 1 calc R U
C4 C 1.5724(7) 0.2353(4) 0.4195(4) 0.0644(18) Uani 1 1 d . .
H4 H 1.6523 0.1960 0.4385 0.077 Uiso 1 1 calc R U
C5 C 1.5861(7) 0.3188(4) 0.4459(4) 0.0611(18) Uani 1 1 d . .
H5 H 1.6746 0.3370 0.4828 0.073 Uiso 1 1 calc R U
C6 C 1.4672(6) 0.3764(4) 0.4172(4) 0.0586(17) Uani 1 1 d . .
H6 H 1.4794 0.4338 0.4346 0.070 Uiso 1 1 calc R U
C11 C 0.9259(6) 0.2923(3) 0.2209(4) 0.0498(15) Uani 1 1 d . .
C12 C 0.9244(7) 0.2558(4) 0.1413(4) 0.0595(17) Uani 1 1 d . .
H12 H 1.0189 0.2405 0.1217 0.071 Uiso 1 1 calc R U
C13 C 0.7790(7) 0.2420(4) 0.0902(4) 0.0640(18) Uani 1 1 d . .
H13 H 0.7758 0.2171 0.0362 0.077 Uiso 1 1 calc R U
C14 C 0.6415(7) 0.2654(4) 0.1203(5) 0.0600(17) Uani 1 1 d . .
C15 C 0.6419(7) 0.3001(4) 0.2002(5) 0.0647(19) Uani 1 1 d . .
H15 H 0.5467 0.3143 0.2198 0.078 Uiso 1 1 calc R U
C16 C 0.7861(6) 0.3143(4) 0.2523(4) 0.0589(17) Uani 1 1 d . .
H16 H 0.7885 0.3379 0.3068 0.071 Uiso 1 1 calc R U
C31 C 0.9733(7) 0.4823(3) 0.2552(4) 0.0508(15) Uani 1 1 d . .
C32 C 0.9517(6) 0.4858(3) 0.1655(4) 0.0509(16) Uani 1 1 d . .
C33 C 0.8049(7) 0.5138(4) 0.1218(4) 0.0590(17) Uani 1 1 d . .
H33 H 0.7899 0.5139 0.0621 0.071 Uiso 1 1 calc R U
C34 C 0.6835(7) 0.5408(4) 0.1649(5) 0.0654(19) Uani 1 1 d . .
C35 C 0.7079(7) 0.5398(4) 0.2530(5) 0.0661(18) Uani 1 1 d . .
H35 H 0.6268 0.5586 0.2827 0.079 Uiso 1 1 calc R U
C36 C 0.8493(7) 0.5117(3) 0.2994(4) 0.0535(16) Uani 1 1 d . .
C37 C 1.0820(7) 0.4595(4) 0.1137(4) 0.0698(18) Uani 1 1 d . .
H37A H 1.0450 0.4663 0.0537 0.105 Uiso 1 1 calc R U
H37B H 1.1734 0.4954 0.1293 0.105 Uiso 1 1 calc R U
H37C H 1.1098 0.4000 0.1254 0.105 Uiso 1 1 calc R U
C38 C 0.5246(7) 0.5703(5) 0.1150(4) 0.099(2) Uani 1 1 d . .
H38A H 0.5299 0.5666 0.0546 0.148 Uiso 1 1 calc R U
H38B H 0.4410 0.5336 0.1294 0.148 Uiso 1 1 calc R U
H38C H 0.5038 0.6290 0.1300 0.148 Uiso 1 1 calc R U
C39 C 0.8673(8) 0.5083(4) 0.3952(4) 0.074(2) Uani 1 1 d . .
H39A H 0.9715 0.4876 0.4168 0.111 Uiso 1 1 calc R U
H39B H 0.8530 0.5653 0.4173 0.111 Uiso 1 1 calc R U
H39C H 0.7890 0.4700 0.4129 0.111 Uiso 1 1 calc R U

loop_
_atom_site_aniso_label
_atom_site_aniso_U_11
_atom_site_aniso_U_22
_atom_site_aniso_U_33
_atom_site_aniso_U_23
_atom_site_aniso_U_13
_atom_site_aniso_U_12
Br1 0.0738(5) 0.0520(4) 0.0853(6) -0.0006(4) -0.0051(4) -0.0119(4)
Ni1 0.0478(4) 0.0461(4) 0.0528(5) -0.0010(4) -0.0005(4) -0.0022(4)
O1 0.091(4) 0.111(4) 0.098(5) -0.018(4) -0.042(4) -0.012(3)
O2 0.059(3) 0.129(5) 0.157(6) -0.025(4) -0.022(4) 0.006(3)
N1 0.044(3) 0.053(3) 0.051(3) -0.004(3) -0.002(2) -0.005(2)
N2 0.042(3) 0.052(3) 0.050(3) -0.003(2) 0.001(2) -0.001(2)
N3 0.070(4) 0.080(5) 0.086(5) -0.010(4) -0.021(4) -0.007(4)
C1 0.051(4) 0.049(4) 0.054(4) -0.005(3) -0.003(3) -0.008(3)
C2 0.052(4) 0.051(4) 0.048(4) 0.001(3) 0.002(3) -0.001(3)
C3 0.066(4) 0.051(4) 0.065(5) -0.003(3) -0.002(4) 0.002(3)
C4 0.058(4) 0.070(5) 0.064(5) 0.003(4) 0.003(4) 0.009(3)
C5 0.047(4) 0.074(5) 0.059(5) 0.004(4) -0.004(3) -0.004(3)
C6 0.046(3) 0.062(4) 0.063(5) 0.003(3) -0.008(3) -0.005(3)
C11 0.050(4) 0.048(4) 0.050(4) 0.002(3) 0.001(3) -0.004(3)
C12 0.053(4) 0.066(4) 0.057(5) -0.012(4) 0.001(3) -0.001(3)
C13 0.068(5) 0.067(4) 0.054(5) -0.006(4) -0.002(4) -0.004(3)
C14 0.055(4) 0.056(4) 0.065(5) 0.000(4) -0.006(4) -0.010(3)
C15 0.045(4) 0.069(4) 0.080(6) -0.001(4) 0.009(4) -0.011(3)
C16 0.052(4) 0.066(4) 0.060(4) -0.011(3) 0.013(4) -0.009(3)
C31 0.052(4) 0.046(4) 0.056(4) -0.004(3) 0.012(3) -0.003(3)
C32 0.045(3) 0.050(4) 0.059(5) 0.001(3) 0.010(3) 0.006(3)
C33 0.060(4) 0.068(4) 0.046(4) 0.004(3) -0.004(3) 0.005(3)
C34 0.051(4) 0.066(4) 0.078(5) -0.003(4) 0.004(4) 0.012(3)
C35 0.059(4) 0.076(5) 0.065(5) -0.011(4) 0.013(4) 0.014(3)
C36 0.058(4) 0.052(4) 0.051(5) -0.001(3) 0.010(3) -0.002(3)
C37 0.064(4) 0.089(5) 0.057(4) 0.012(4) 0.012(3) 0.010(4)
C38 0.073(4) 0.128(6) 0.090(6) 0.005(6) -0.008(4) 0.033(5)
C39 0.082(5) 0.089(5) 0.055(5) -0.009(4) 0.023(4) 0.005(4)

loop_
_atom_type_symbol
_atom_type_description
_atom_type_scat_dispersion_real
_atom_type_scat_dispersion_imag
_atom_type_scat_source
C C 0.0033 0.0016 'International Tables Vol C Tables 4.2.6.8 and 6.1.1.4'
Br Br -0.2901 2.4595 'International Tables Vol C Tables 4.2.6.8 and 6.1.1.4'
N N 0.0061 0.0033 'International Tables Vol C Tables 4.2.6.8 and 6.1.1.4'
Ni Ni 0.3393 1.1124 'International Tables Vol C Tables 4.2.6.8 and 6.1.1.4'
O O 0.0106 0.0060 'International Tables Vol C Tables 4.2.6.8 and 6.1.1.4'
H H 0.0000 0.0000 'International Tables Vol C Tables 4.2.6.8 and 6.1.1.4'

loop_
_geom_angle_atom_site_label_1
_geom_angle_atom_site_label_2
_geom_angle_atom_site_label_3
_geom_angle
C31 Ni1 N2 93.1(2)
C31 Ni1 N1 175.1(2)
N2 Ni1 N1 82.16(18)
C31 Ni1 Br1 88.85(16)
N2 Ni1 Br1 173.25(15)
N1 Ni1 Br1 95.79(13)
C6 N1 C2 115.7(5)
C6 N1 Ni1 131.6(4)
C2 N1 Ni1 112.6(4)
C1 N2 C11 115.7(4)
C1 N2 Ni1 115.4(3)
C11 N2 Ni1 128.4(4)
O1 N3 O2 124.3(7)
O1 N3 C14 118.4(7)
O2 N3 C14 117.3(7)
N2 C1 C2 116.4(5)
N2 C1 H1 121.8
C2 C1 H1 121.8
N1 C2 C3 124.7(5)
N1 C2 C1 112.5(5)
C3 C2 C1 122.8(5)
C4 C3 C2 116.2(6)
C4 C3 H3 121.9
C2 C3 H3 121.9
C5 C4 C3 120.7(6)
C5 C4 H4 119.6
C3 C4 H4 119.6
C4 C5 C6 119.1(6)
C4 C5 H5 120.5
C6 C5 H5 120.5
N1 C6 C5 123.6(6)
N1 C6 H6 118.2
C5 C6 H6 118.2
C12 C11 C16 121.4(5)
C12 C11 N2 120.5(5)
C16 C11 N2 118.0(5)
C11 C12 C13 119.2(6)
C11 C12 H12 120.4
C13 C12 H12 120.4
C14 C13 C12 119.4(6)
C14 C13 H13 120.3
C12 C13 H13 120.3
C15 C14 C13 121.7(6)
C15 C14 N3 119.0(7)
C13 C14 N3 119.2(7)
C14 C15 C16 119.6(6)
C14 C15 H15 120.2
C16 C15 H15 120.2
C11 C16 C15 118.6(6)
C11 C16 H16 120.7
C15 C16 H16 120.7
C32 C31 C36 118.6(5)
C32 C31 Ni1 118.8(4)
C36 C31 Ni1 122.0(5)
C31 C32 C33 119.5(6)
C31 C32 C37 121.7(5)
C33 C32 C37 118.8(6)
C34 C33 C32 121.8(6)
C34 C33 H33 119.1
C32 C33 H33 119.1
C35 C34 C33 118.2(6)
C35 C34 C38 121.4(6)
C33 C34 C38 120.4(6)
C34 C35 C36 122.4(6)
C34 C35 H35 118.8
C36 C35 H35 118.8
C35 C36 C31 119.5(6)
C35 C36 C39 120.2(6)
C31 C36 C39 120.2(5)
C32 C37 H37A 109.5
C32 C37 H37B 109.5
H37A C37 H37B 109.5
C32 C37 H37C 109.5
H37A C37 H37C 109.5
H37B C37 H37C 109.5
C34 C38 H38A 109.5
C34 C38 H38B 109.5
H38A C38 H38B 109.5
C34 C38 H38C 109.5
H38A C38 H38C 109.5
H38B C38 H38C 109.5
C36 C39 H39A 109.5
C36 C39 H39B 109.5
H39A C39 H39B 109.5
C36 C39 H39C 109.5
H39A C39 H39C 109.5
H39B C39 H39C 109.5

loop_
_geom_bond_atom_site_label_1
_geom_bond_atom_site_label_2
_geom_bond_distance
Br1 Ni1 2.2982(10)
Ni1 C31 1.885(6)
Ni1 N2 1.905(4)
Ni1 N1 1.984(4)
O1 N3 1.208(7)
O2 N3 1.223(7)
N1 C6 1.341(6)
N1 C2 1.362(6)
N2 C1 1.300(6)
N2 C11 1.451(6)
N3 C14 1.465(8)
C1 C2 1.455(7)
C1 H1 0.9300
C2 C3 1.387(7)
C3 C4 1.388(7)
C3 H3 0.9300
C4 C5 1.356(8)
C4 H4 0.9300
C5 C6 1.376(7)
C5 H5 0.9300
C6 H6 0.9300
C11 C12 1.372(8)
C11 C16 1.389(8)
C12 C13 1.397(8)
C12 H12 0.9300
C13 C14 1.368(8)
C13 H13 0.9300
C14 C15 1.367(8)
C15 C16 1.397(7)
C15 H15 0.9300
C16 H16 0.9300
C31 C32 1.399(8)
C31 C36 1.413(8)
C32 C33 1.410(7)
C32 C37 1.516(8)
C33 C34 1.375(8)
C33 H33 0.9300
C34 C35 1.375(8)
C34 C38 1.536(7)
C35 C36 1.390(8)
C35 H35 0.9300
C36 C39 1.496(8)
C37 H37A 0.9600
C37 H37B 0.9600
C37 H37C 0.9600
C38 H38A 0.9600
C38 H38B 0.9600
C38 H38C 0.9600
C39 H39A 0.9600
C39 H39B 0.9600
C39 H39C 0.9600

loop_
_geom_torsion_atom_site_label_1
_geom_torsion_atom_site_label_2
_geom_torsion_atom_site_label_3
_geom_torsion_atom_site_label_4
_geom_torsion
C11 N2 C1 C2 -178.7(5)
Ni1 N2 C1 C2 8.4(7)
C6 N1 C2 C3 -0.3(9)
Ni1 N1 C2 C3 176.1(5)
C6 N1 C2 C1 178.1(5)
Ni1 N1 C2 C1 -5.5(6)
N2 C1 C2 N1 -1.6(8)
N2 C1 C2 C3 176.8(6)
N1 C2 C3 C4 1.7(10)
C1 C2 C3 C4 -176.6(6)
C2 C3 C4 C5 -1.5(10)
C3 C4 C5 C6 -0.1(10)
C2 N1 C6 C5 -1.4(9)
Ni1 N1 C6 C5 -177.0(5)
C4 C5 C6 N1 1.6(10)
C1 N2 C11 C12 -54.8(7)
Ni1 N2 C11 C12 117.1(6)
C1 N2 C11 C16 128.6(6)
Ni1 N2 C11 C16 -59.6(7)
C16 C11 C12 C13 1.2(9)
N2 C11 C12 C13 -175.3(5)
C11 C12 C13 C14 0.2(9)
C12 C13 C14 C15 -1.6(9)
C12 C13 C14 N3 176.9(5)
O1 N3 C14 C15 -176.9(7)
O2 N3 C14 C15 2.2(9)
O1 N3 C14 C13 4.6(9)
O2 N3 C14 C13 -176.3(6)
C13 C14 C15 C16 1.5(10)
N3 C14 C15 C16 -177.0(5)
C12 C11 C16 C15 -1.3(9)
N2 C11 C16 C15 175.3(5)
C14 C15 C16 C11 -0.1(9)
N2 Ni1 C31 C32 -69.5(5)
Br1 Ni1 C31 C32 104.0(4)
N2 Ni1 C31 C36 101.6(5)
Br1 Ni1 C31 C36 -84.9(5)
C36 C31 C32 C33 -3.5(8)
Ni1 C31 C32 C33 167.9(4)
C36 C31 C32 C37 177.1(5)
Ni1 C31 C32 C37 -11.6(7)
C31 C32 C33 C34 2.4(8)
C37 C32 C33 C34 -178.2(6)
C32 C33 C34 C35 -0.2(9)
C32 C33 C34 C38 -179.6(5)
C33 C34 C35 C36 -0.7(10)
C38 C34 C35 C36 178.6(6)
C34 C35 C36 C31 -0.5(9)
C34 C35 C36 C39 -177.4(6)
C32 C31 C36 C35 2.6(8)
Ni1 C31 C36 C35 -168.5(4)
C32 C31 C36 C39 179.6(5)
Ni1 C31 C36 C39 8.5(8)
